data_7059790
loop_
_publ_author_name
'Song, Li-Cheng'
'Chen, Wei'
'Feng, Li'

_publ_section_title
;
 Two heterodinuclear NiFe-based sulfenate complexes mimicking an
 S-oxygenated intermediate of an O2-tolerant [NiFe]-H2ase: synthesis,
 structures, and reactivity
;
_journal_issue 33
_journal_name_full 'New Journal of Chemistry'
_journal_page_first 14015
_journal_page_last 14023
_journal_paper_doi 10.1039/D0NJ02586K
_journal_volume 44
_journal_year 2020
_chemical_formula_moiety 'C26 H52 N4 Ni3 S4, 2(B F4)'
_chemical_formula_sum 'C26 H52 B2 F8 N4 Ni3 S4'
_chemical_formula_weight 898.70
_space_group_crystal_system monoclinic
_space_group_IT_number 14
_space_group_name_Hall '-P 2ybc'
_space_group_name_H-M_alt 'P 1 21/c 1'
_atom_sites_solution_hydrogens geom
_atom_sites_solution_primary dual
_audit_creation_date 2019-03-29
_audit_creation_method
;
Olex2 1.2
(compiled 2018.05.29 svn.r3508 for OlexSys, GUI svn.r5506)
;
_audit_update_record
;
2020-04-20 deposited with the CCDC.	2020-07-20 downloaded from the CCDC.
;
_cell_angle_alpha 90
_cell_angle_beta 97.03(3)
_cell_angle_gamma 90
_cell_formula_units_Z 2
_cell_length_a 6.4220(13)
_cell_length_b 27.134(5)
_cell_length_c 10.320(2)
_cell_measurement_reflns_used 4525
_cell_measurement_temperature 113.15
_cell_measurement_theta_max 27.9544
_cell_measurement_theta_min 1.9883
_cell_volume 1784.8(6)
_computing_cell_refinement 'CrystalClear (Rigaku Inc., 2008)'
_computing_data_collection 'CrystalClear (Rigaku Inc., 2008)'
_computing_data_reduction 'CrystalClear (Rigaku Inc., 2008)'
_computing_molecular_graphics 'Olex2 (Dolomanov et al., 2009)'
_computing_publication_material 'Olex2 (Dolomanov et al., 2009)'
_computing_structure_refinement 'ShelXL (Sheldrick, 2015)'
_computing_structure_solution 'ShelXT (Sheldrick, 2015)'
_diffrn_ambient_temperature 113.15
_diffrn_measured_fraction_theta_full 1.000
_diffrn_measured_fraction_theta_max 0.991
_diffrn_measurement_device_type 'Bruker P4'
_diffrn_measurement_method '\w scans'
_diffrn_radiation_monochromator graphite
_diffrn_radiation_type MoK\a
_diffrn_radiation_wavelength 0.71073
_diffrn_reflns_av_R_equivalents 0.1024
_diffrn_reflns_av_unetI/netI 0.0816
_diffrn_reflns_Laue_measured_fraction_full 1.000
_diffrn_reflns_Laue_measured_fraction_max 0.991
_diffrn_reflns_limit_h_max 8
_diffrn_reflns_limit_h_min -8
_diffrn_reflns_limit_k_max 35
_diffrn_reflns_limit_k_min -35
_diffrn_reflns_limit_l_max 13
_diffrn_reflns_limit_l_min -13
_diffrn_reflns_number 20403
_diffrn_reflns_point_group_measured_fraction_full 1.000
_diffrn_reflns_point_group_measured_fraction_max 0.991
_diffrn_reflns_theta_full 25.242
_diffrn_reflns_theta_max 27.926
_diffrn_reflns_theta_min 2.125
_exptl_absorpt_coefficient_mu 1.868
_exptl_absorpt_correction_T_max 1.0000
_exptl_absorpt_correction_T_min 0.7989
_exptl_absorpt_correction_type multi-scan
_exptl_absorpt_process_details crystalclear
_exptl_crystal_colour 'clear light red'
_exptl_crystal_colour_lustre clear
_exptl_crystal_colour_modifier light
_exptl_crystal_colour_primary red
_exptl_crystal_density_diffrn 1.672
_exptl_crystal_description block
_exptl_crystal_F_000 932
_exptl_crystal_recrystallization_method
'The material was recrystallised from a mixture of DCM and methanol  by solvent layering'
_exptl_crystal_size_max 0.12
_exptl_crystal_size_mid 0.11
_exptl_crystal_size_min 0.1
_refine_diff_density_max 0.635
_refine_diff_density_min -0.808
_refine_diff_density_rms 0.139
_refine_ls_extinction_method none
_refine_ls_goodness_of_fit_ref 1.210
_refine_ls_hydrogen_treatment constr
_refine_ls_matrix_type full
_refine_ls_number_parameters 218
_refine_ls_number_reflns 4246
_refine_ls_number_restraints 0
_refine_ls_restrained_S_all 1.210
_refine_ls_R_factor_all 0.1006
_refine_ls_R_factor_gt 0.0858
_refine_ls_shift/su_max 0.001
_refine_ls_shift/su_mean 0.000
_refine_ls_structure_factor_coef Fsqd
_refine_ls_weighting_details 'w=1/[\s^2^(Fo^2^)+(0.0312P)^2^+6.3205P] where P=(Fo^2^+2Fc^2^)/3'
_refine_ls_weighting_scheme calc
_refine_ls_wR_factor_gt 0.1464
_refine_ls_wR_factor_ref 0.1537
_reflns_Friedel_coverage 0.000
_reflns_number_gt 3692
_reflns_number_total 4246
_reflns_threshold_expression 'I > 2\s(I)'
_cod_data_source_file d0nj02586k2.cif
_cod_data_source_block 7
_cod_depositor_comments
;Adding full bibliography for 7059789--7059793.cif.

 Adding full bibliography for 7059789--7059793.cif.
;
_cod_database_code 7059790
_shelx_shelxl_version_number 2018/3
_shelx_space_group_comment
;
The symmetry employed for this shelxl refinement is uniquely defined
by the following loop, which should always be used as a source of
symmetry information in preference to the above space-group names.
They are only intended as comments.
;
_shelx_estimated_absorpt_t_max 0.835
_shelx_estimated_absorpt_t_min 0.807
_olex2_refinement_description
;
1. Fixed Uiso
 At 1.2 times of:
  All C(H,H) groups
 At 1.5 times of:
  All C(H,H,H) groups
2.a Secondary CH2 refined with riding coordinates:
 C4(H4A,H4B), C5(H5A,H5B), C6(H6A,H6B), C7(H7A,H7B), C8(H8A,H8B), C9(H9A,H9B),
 C10(H10A,H10B)
2.b Idealised Me refined as rotating group:
 C2(H2A,H2B,H2C), C3(H3A,H3B,H3C), C12(H12A,H12B,H12C), C13(H13A,H13B,H13C)
;
_olex2_submission_special_instructions 'No special instructions were received'

loop_
_space_group_symop_operation_xyz
'x, y, z'
'-x, y+1/2, -z+1/2'
'-x, -y, -z'
'x, -y-1/2, z-1/2'

loop_
_atom_site_label
_atom_site_type_symbol
_atom_site_fract_x
_atom_site_fract_y
_atom_site_fract_z
_atom_site_U_iso_or_equiv
_atom_site_adp_type
_atom_site_occupancy
_atom_site_site_symmetry_order
_atom_site_calc_flag
_atom_site_refinement_flags_posn
_atom_site_refinement_flags_adp
_atom_site_refinement_flags_occupancy
_atom_site_disorder_assembly
_atom_site_disorder_group
Ni1 Ni 0.53234(11) 0.60637(2) 0.41695(7) 0.01829(19) Uani 1 1 d . . . . .
Ni2 Ni 0.500000 0.500000 0.500000 0.0169(2) Uani 1 2 d S T P . .
S1 S 0.4979(2) 0.53908(5) 0.30605(12) 0.0179(3) Uani 1 1 d . . . . .
S2 S 0.3850(2) 0.57249(5) 0.57105(13) 0.0194(3) Uani 1 1 d . . . . .
N1 N 0.6876(7) 0.63760(17) 0.2920(4) 0.0224(10) Uani 1 1 d . . . . .
N2 N 0.5973(7) 0.66536(17) 0.5166(5) 0.0237(10) Uani 1 1 d . . . . .
C1 C 0.7586(8) 0.5481(2) 0.2412(5) 0.0200(11) Uani 1 1 d . . . . .
C2 C 0.9370(9) 0.5390(2) 0.3506(6) 0.0264(13) Uani 1 1 d . . . . .
H2A H 0.918536 0.560251 0.425166 0.040 Uiso 1 1 calc GR . . . .
H2B H 1.071470 0.546512 0.319255 0.040 Uiso 1 1 calc GR . . . .
H2C H 0.935502 0.504402 0.377722 0.040 Uiso 1 1 calc GR . . . .
C3 C 0.7821(9) 0.5146(2) 0.1255(6) 0.0277(13) Uani 1 1 d . . . . .
H3A H 0.800129 0.480443 0.155843 0.042 Uiso 1 1 calc GR . . . .
H3B H 0.905142 0.524706 0.084490 0.042 Uiso 1 1 calc GR . . . .
H3C H 0.656288 0.517000 0.061726 0.042 Uiso 1 1 calc GR . . . .
C4 C 0.7438(9) 0.6015(2) 0.1918(6) 0.0259(13) Uani 1 1 d . . . . .
H4A H 0.880396 0.611130 0.164082 0.031 Uiso 1 1 calc R . . . .
H4B H 0.636961 0.603323 0.114205 0.031 Uiso 1 1 calc R . . . .
C5 C 0.8766(9) 0.6611(2) 0.3663(6) 0.0296(14) Uani 1 1 d . . . . .
H5A H 0.918046 0.690498 0.318730 0.035 Uiso 1 1 calc R . . . .
H5B H 0.995347 0.637588 0.375080 0.035 Uiso 1 1 calc R . . . .
C6 C 0.8236(9) 0.6765(2) 0.5045(6) 0.0309(14) Uani 1 1 d . . . . .
H6A H 0.914998 0.658212 0.572409 0.037 Uiso 1 1 calc R . . . .
H6B H 0.850250 0.712131 0.518046 0.037 Uiso 1 1 calc R . . . .
C7 C 0.5433(10) 0.6766(2) 0.2261(6) 0.0304(14) Uani 1 1 d . . . . .
H7A H 0.404752 0.661723 0.196807 0.037 Uiso 1 1 calc R . . . .
H7B H 0.602144 0.689072 0.148141 0.037 Uiso 1 1 calc R . . . .
C8 C 0.5156(11) 0.7195(2) 0.3188(6) 0.0333(15) Uani 1 1 d . . . . .
H8A H 0.403356 0.741269 0.276601 0.040 Uiso 1 1 calc R . . . .
H8B H 0.647150 0.738932 0.329722 0.040 Uiso 1 1 calc R . . . .
C9 C 0.4611(9) 0.7056(2) 0.4549(6) 0.0284(13) Uani 1 1 d . . . . .
H9A H 0.476317 0.735063 0.511843 0.034 Uiso 1 1 calc R . . . .
H9B H 0.312675 0.694917 0.447547 0.034 Uiso 1 1 calc R . . . .
C10 C 0.5563(10) 0.6585(2) 0.6560(6) 0.0296(13) Uani 1 1 d . . . . .
H10A H 0.416799 0.672534 0.665965 0.036 Uiso 1 1 calc R . . . .
H10B H 0.662182 0.677553 0.713272 0.036 Uiso 1 1 calc R . . . .
C11 C 0.5621(9) 0.6048(2) 0.7027(5) 0.0243(12) Uani 1 1 d . . . . .
C12 C 0.7815(9) 0.5819(2) 0.7195(6) 0.0276(13) Uani 1 1 d . . . . .
H12A H 0.773016 0.547760 0.749491 0.041 Uiso 1 1 calc GR . . . .
H12B H 0.873338 0.600851 0.784009 0.041 Uiso 1 1 calc GR . . . .
H12C H 0.838571 0.582387 0.635663 0.041 Uiso 1 1 calc GR . . . .
C13 C 0.4693(10) 0.6030(2) 0.8333(6) 0.0304(14) Uani 1 1 d . . . . .
H13A H 0.322928 0.614056 0.819818 0.046 Uiso 1 1 calc GR . . . .
H13B H 0.550368 0.624740 0.896522 0.046 Uiso 1 1 calc GR . . . .
H13C H 0.475543 0.569189 0.866756 0.046 Uiso 1 1 calc GR . . . .
F1 F 0.0912(9) 0.6997(2) 0.8498(6) 0.093(2) Uani 1 1 d . . . . .
F2 F 0.1005(6) 0.64051(15) 1.0049(4) 0.0456(10) Uani 1 1 d . . . . .
F3 F 0.1247(8) 0.72039(19) 1.0635(6) 0.0829(19) Uani 1 1 d . . . . .
F4 F -0.1811(6) 0.69110(16) 0.9660(4) 0.0499(11) Uani 1 1 d . . . . .
B1 B 0.0361(12) 0.6882(3) 0.9715(7) 0.0326(16) Uani 1 1 d . . . . .

loop_
_atom_site_aniso_label
_atom_site_aniso_U_11
_atom_site_aniso_U_22
_atom_site_aniso_U_33
_atom_site_aniso_U_23
_atom_site_aniso_U_13
_atom_site_aniso_U_12
Ni1 0.0191(4) 0.0160(4) 0.0195(4) 0.0008(3) 0.0013(3) -0.0007(3)
Ni2 0.0181(5) 0.0153(5) 0.0177(5) -0.0012(4) 0.0034(4) -0.0004(4)
S1 0.0177(7) 0.0195(7) 0.0165(6) -0.0006(5) 0.0022(5) -0.0001(5)
S2 0.0209(7) 0.0185(7) 0.0190(6) -0.0016(5) 0.0033(5) 0.0008(5)
N1 0.022(2) 0.020(2) 0.025(2) 0.0011(19) 0.002(2) -0.0036(19)
N2 0.024(3) 0.017(2) 0.028(3) -0.0008(19) -0.003(2) 0.0022(19)
C1 0.017(3) 0.022(3) 0.022(3) 0.002(2) 0.005(2) -0.006(2)
C2 0.022(3) 0.032(3) 0.025(3) 0.002(2) 0.003(2) 0.003(2)
C3 0.027(3) 0.034(3) 0.025(3) -0.002(2) 0.016(3) 0.004(3)
C4 0.026(3) 0.026(3) 0.027(3) 0.008(2) 0.007(2) -0.002(2)
C5 0.025(3) 0.027(3) 0.035(3) 0.004(3) -0.003(3) -0.005(2)
C6 0.025(3) 0.029(3) 0.036(3) 0.001(3) -0.006(3) -0.007(3)
C7 0.030(3) 0.028(3) 0.031(3) 0.012(3) -0.003(3) 0.001(3)
C8 0.044(4) 0.017(3) 0.036(3) 0.008(3) -0.006(3) 0.000(3)
C9 0.026(3) 0.019(3) 0.039(3) 0.005(3) -0.003(3) 0.005(2)
C10 0.036(4) 0.026(3) 0.025(3) -0.001(2) 0.001(3) -0.002(3)
C11 0.031(3) 0.023(3) 0.019(3) -0.001(2) 0.003(2) 0.001(2)
C12 0.030(3) 0.026(3) 0.026(3) -0.001(2) -0.003(3) 0.004(2)
C13 0.037(4) 0.031(3) 0.023(3) -0.006(3) 0.004(3) -0.002(3)
F1 0.105(4) 0.106(5) 0.077(4) 0.056(4) 0.043(3) 0.014(4)
F2 0.046(2) 0.038(2) 0.055(3) 0.012(2) 0.017(2) 0.0118(19)
F3 0.068(3) 0.053(3) 0.114(5) -0.031(3) -0.044(3) 0.007(3)
F4 0.030(2) 0.051(3) 0.067(3) 0.009(2) 0.002(2) 0.0032(19)
B1 0.033(4) 0.032(4) 0.033(4) 0.001(3) 0.004(3) -0.002(3)

loop_
_atom_type_symbol
_atom_type_description
_atom_type_scat_dispersion_real
_atom_type_scat_dispersion_imag
_atom_type_scat_source
C C 0.0033 0.0016 'International Tables Vol C Tables 4.2.6.8 and 6.1.1.4'
H H 0.0000 0.0000 'International Tables Vol C Tables 4.2.6.8 and 6.1.1.4'
B B 0.0013 0.0007 'International Tables Vol C Tables 4.2.6.8 and 6.1.1.4'
F F 0.0171 0.0103 'International Tables Vol C Tables 4.2.6.8 and 6.1.1.4'
N N 0.0061 0.0033 'International Tables Vol C Tables 4.2.6.8 and 6.1.1.4'
Ni Ni 0.3393 1.1124 'International Tables Vol C Tables 4.2.6.8 and 6.1.1.4'
S S 0.1246 0.1234 'International Tables Vol C Tables 4.2.6.8 and 6.1.1.4'

loop_
_geom_angle_atom_site_label_1
_geom_angle_atom_site_label_2
_geom_angle_atom_site_label_3
_geom_angle
_geom_angle_site_symmetry_1
_geom_angle_site_symmetry_3
_geom_angle_publ_flag
S1 Ni1 S2 90.27(6) . . ?
N1 Ni1 S1 92.60(15) . . ?
N1 Ni1 S2 174.34(15) . . ?
N2 Ni1 S1 173.41(15) . . ?
N2 Ni1 S2 92.66(16) . . ?
N2 Ni1 N1 84.0(2) . . ?
S1 Ni2 S1 180.00(6) 3_666 . ?
S2 Ni2 S1 84.96(5) 3_666 3_666 ?
S2 Ni2 S1 84.96(5) . . ?
S2 Ni2 S1 95.04(5) . 3_666 ?
S2 Ni2 S1 95.04(5) 3_666 . ?
S2 Ni2 S2 180.0 3_666 . ?
Ni1 S1 Ni2 86.45(5) . . ?
C1 S1 Ni1 92.31(17) . . ?
C1 S1 Ni2 117.61(18) . . ?
Ni1 S2 Ni2 86.63(5) . . ?
C11 S2 Ni1 93.06(18) . . ?
C11 S2 Ni2 116.65(19) . . ?
C4 N1 Ni1 111.3(3) . . ?
C4 N1 C7 109.4(4) . . ?
C5 N1 Ni1 107.4(4) . . ?
C5 N1 C4 112.5(4) . . ?
C5 N1 C7 110.3(4) . . ?
C7 N1 Ni1 105.7(4) . . ?
C6 N2 Ni1 105.7(4) . . ?
C6 N2 C10 112.8(5) . . ?
C9 N2 Ni1 107.7(4) . . ?
C9 N2 C6 109.9(5) . . ?
C9 N2 C10 109.6(5) . . ?
C10 N2 Ni1 110.9(4) . . ?
C2 C1 S1 109.5(4) . . ?
C2 C1 C4 114.1(5) . . ?
C3 C1 S1 112.1(4) . . ?
C3 C1 C2 110.2(5) . . ?
C3 C1 C4 108.2(5) . . ?
C4 C1 S1 102.6(4) . . ?
C1 C2 H2A 109.5 . . ?
C1 C2 H2B 109.5 . . ?
C1 C2 H2C 109.5 . . ?
H2A C2 H2B 109.5 . . ?
H2A C2 H2C 109.5 . . ?
H2B C2 H2C 109.5 . . ?
C1 C3 H3A 109.5 . . ?
C1 C3 H3B 109.5 . . ?
C1 C3 H3C 109.5 . . ?
H3A C3 H3B 109.5 . . ?
H3A C3 H3C 109.5 . . ?
H3B C3 H3C 109.5 . . ?
N1 C4 C1 113.4(4) . . ?
N1 C4 H4A 108.9 . . ?
N1 C4 H4B 108.9 . . ?
C1 C4 H4A 108.9 . . ?
C1 C4 H4B 108.9 . . ?
H4A C4 H4B 107.7 . . ?
N1 C5 H5A 109.9 . . ?
N1 C5 H5B 109.9 . . ?
N1 C5 C6 109.1(5) . . ?
H5A C5 H5B 108.3 . . ?
C6 C5 H5A 109.9 . . ?
C6 C5 H5B 109.9 . . ?
N2 C6 C5 110.1(5) . . ?
N2 C6 H6A 109.6 . . ?
N2 C6 H6B 109.6 . . ?
C5 C6 H6A 109.6 . . ?
C5 C6 H6B 109.6 . . ?
H6A C6 H6B 108.2 . . ?
N1 C7 H7A 109.4 . . ?
N1 C7 H7B 109.4 . . ?
N1 C7 C8 111.3(5) . . ?
H7A C7 H7B 108.0 . . ?
C8 C7 H7A 109.4 . . ?
C8 C7 H7B 109.4 . . ?
C7 C8 H8A 108.3 . . ?
C7 C8 H8B 108.3 . . ?
C7 C8 C9 116.1(5) . . ?
H8A C8 H8B 107.4 . . ?
C9 C8 H8A 108.3 . . ?
C9 C8 H8B 108.3 . . ?
N2 C9 C8 112.5(5) . . ?
N2 C9 H9A 109.1 . . ?
N2 C9 H9B 109.1 . . ?
C8 C9 H9A 109.1 . . ?
C8 C9 H9B 109.1 . . ?
H9A C9 H9B 107.8 . . ?
N2 C10 H10A 108.6 . . ?
N2 C10 H10B 108.6 . . ?
N2 C10 C11 114.6(5) . . ?
H10A C10 H10B 107.6 . . ?
C11 C10 H10A 108.6 . . ?
C11 C10 H10B 108.6 . . ?
C10 C11 S2 103.1(4) . . ?
C10 C11 C13 107.9(5) . . ?
C12 C11 S2 111.1(4) . . ?
C12 C11 C10 114.1(5) . . ?
C12 C11 C13 109.8(5) . . ?
C13 C11 S2 110.7(4) . . ?
C11 C12 H12A 109.5 . . ?
C11 C12 H12B 109.5 . . ?
C11 C12 H12C 109.5 . . ?
H12A C12 H12B 109.5 . . ?
H12A C12 H12C 109.5 . . ?
H12B C12 H12C 109.5 . . ?
C11 C13 H13A 109.5 . . ?
C11 C13 H13B 109.5 . . ?
C11 C13 H13C 109.5 . . ?
H13A C13 H13B 109.5 . . ?
H13A C13 H13C 109.5 . . ?
H13B C13 H13C 109.5 . . ?
F1 B1 F2 109.6(6) . . ?
F1 B1 F4 108.5(6) . . ?
F2 B1 F4 109.2(6) . . ?
F3 B1 F1 110.9(7) . . ?
F3 B1 F2 109.7(6) . . ?
F3 B1 F4 108.9(6) . . ?

loop_
_geom_bond_atom_site_label_1
_geom_bond_atom_site_label_2
_geom_bond_distance
_geom_bond_site_symmetry_2
_geom_bond_publ_flag
Ni1 S1 2.1520(15) . ?
Ni1 S2 2.1536(16) . ?
Ni1 N1 1.921(5) . ?
Ni1 N2 1.921(5) . ?
Ni2 S1 2.2637(13) . ?
Ni2 S1 2.2637(13) 3_666 ?
Ni2 S2 2.2548(14) 3_666 ?
Ni2 S2 2.2548(14) . ?
S1 C1 1.894(5) . ?
S2 C11 1.878(6) . ?
N1 C4 1.500(7) . ?
N1 C5 1.497(7) . ?
N1 C7 1.511(7) . ?
N2 C6 1.504(7) . ?
N2 C9 1.492(7) . ?
N2 C10 1.505(7) . ?
C1 C2 1.528(8) . ?
C1 C3 1.523(8) . ?
C1 C4 1.535(7) . ?
C2 H2A 0.9800 . ?
C2 H2B 0.9800 . ?
C2 H2C 0.9800 . ?
C3 H3A 0.9800 . ?
C3 H3B 0.9800 . ?
C3 H3C 0.9800 . ?
C4 H4A 0.9900 . ?
C4 H4B 0.9900 . ?
C5 H5A 0.9900 . ?
C5 H5B 0.9900 . ?
C5 C6 1.563(9) . ?
C6 H6A 0.9900 . ?
C6 H6B 0.9900 . ?
C7 H7A 0.9900 . ?
C7 H7B 0.9900 . ?
C7 C8 1.532(9) . ?
C8 H8A 0.9900 . ?
C8 H8B 0.9900 . ?
C8 C9 1.536(9) . ?
C9 H9A 0.9900 . ?
C9 H9B 0.9900 . ?
C10 H10A 0.9900 . ?
C10 H10B 0.9900 . ?
C10 C11 1.536(8) . ?
C11 C12 1.530(8) . ?
C11 C13 1.540(8) . ?
C12 H12A 0.9800 . ?
C12 H12B 0.9800 . ?
C12 H12C 0.9800 . ?
C13 H13A 0.9800 . ?
C13 H13B 0.9800 . ?
C13 H13C 0.9800 . ?
F1 B1 1.381(9) . ?
F2 B1 1.390(8) . ?
F3 B1 1.362(9) . ?
F4 B1 1.391(9) . ?

loop_
_geom_torsion_atom_site_label_1
_geom_torsion_atom_site_label_2
_geom_torsion_atom_site_label_3
_geom_torsion_atom_site_label_4
_geom_torsion
_geom_torsion_site_symmetry_1
_geom_torsion_site_symmetry_2
_geom_torsion_site_symmetry_3
_geom_torsion_site_symmetry_4
_geom_torsion_publ_flag
Ni1 S1 C1 C2 72.2(4) . . . . ?
Ni1 S1 C1 C3 -165.2(4) . . . . ?
Ni1 S1 C1 C4 -49.4(3) . . . . ?
Ni1 S2 C11 C10 47.8(4) . . . . ?
Ni1 S2 C11 C12 -74.8(4) . . . . ?
Ni1 S2 C11 C13 162.9(4) . . . . ?
Ni1 N1 C4 C1 -26.1(6) . . . . ?
Ni1 N1 C5 C6 -29.9(5) . . . . ?
Ni1 N1 C7 C8 71.1(5) . . . . ?
Ni1 N2 C6 C5 34.3(5) . . . . ?
Ni1 N2 C9 C8 -67.1(5) . . . . ?
Ni1 N2 C10 C11 23.8(6) . . . . ?
Ni2 S1 C1 C2 -15.0(4) . . . . ?
Ni2 S1 C1 C3 107.6(4) . . . . ?
Ni2 S1 C1 C4 -136.6(3) . . . . ?
Ni2 S2 C11 C10 135.5(3) . . . . ?
Ni2 S2 C11 C12 13.0(5) . . . . ?
Ni2 S2 C11 C13 -109.3(4) . . . . ?
S1 C1 C4 N1 52.6(5) . . . . ?
N1 C5 C6 N2 -3.0(7) . . . . ?
N1 C7 C8 C9 -49.1(7) . . . . ?
N2 C10 C11 S2 -50.2(6) . . . . ?
N2 C10 C11 C12 70.4(6) . . . . ?
N2 C10 C11 C13 -167.4(5) . . . . ?
C2 C1 C4 N1 -65.7(6) . . . . ?
C3 C1 C4 N1 171.3(4) . . . . ?
C4 N1 C5 C6 -152.7(5) . . . . ?
C4 N1 C7 C8 -169.0(5) . . . . ?
C5 N1 C4 C1 94.5(5) . . . . ?
C5 N1 C7 C8 -44.7(6) . . . . ?
C6 N2 C9 C8 47.5(6) . . . . ?
C6 N2 C10 C11 -94.7(6) . . . . ?
C7 N1 C4 C1 -142.5(5) . . . . ?
C7 N1 C5 C6 84.8(6) . . . . ?
C7 C8 C9 N2 47.0(7) . . . . ?
C9 N2 C6 C5 -81.6(6) . . . . ?
C9 N2 C10 C11 142.5(5) . . . . ?
C10 N2 C6 C5 155.8(5) . . . . ?
C10 N2 C9 C8 172.1(5) . . . . ?
